data_7006179
loop_
_publ_author_name
'Sahoo, Subash Chandra'
'Ray, Manabendra'

_publ_section_title
;
 Ferrocene substitution in amino acids strengthens the axial binding in
 Cu(II) complexes and separates the hydrophobic and hydrophilic region
 in the crystals.
;
_journal_issue 44
_journal_name_full 'Dalton transactions (Cambridge, England : 2003)'
_journal_page_first 5148
_journal_page_last 5155
_journal_paper_doi 10.1039/b709662c
_journal_year 2007
_chemical_absolute_configuration syn
_chemical_compound_source Synthesized
_chemical_formula_moiety 'C32 H40 Cu Fe2 N2 O4 S2'
_chemical_formula_sum 'C32 H40 Cu Fe2 N2 O4 S2'
_chemical_formula_weight 756.02
_chemical_melting_point 451
_space_group_IT_number 4
_symmetry_cell_setting monoclinic
_symmetry_Int_Tables_number 4
_symmetry_space_group_name_Hall 'P 2yb'
_symmetry_space_group_name_H-M 'P 1 21 1'
_atom_sites_solution_hydrogens geom
_atom_sites_solution_primary direct
_atom_sites_solution_secondary difmap
_audit_creation_method SHELXL-97
_cell_angle_alpha 90.00
_cell_angle_beta 98.2810(10)
_cell_angle_gamma 90.00
_cell_formula_units_Z 2
_cell_length_a 12.0995(2)
_cell_length_b 9.8513(2)
_cell_length_c 13.4689(2)
_cell_measurement_reflns_used 6797
_cell_measurement_temperature 298(2)
_cell_measurement_theta_max 25.86
_cell_measurement_theta_min 2.96
_cell_volume 1588.70(5)
_computing_cell_refinement 'Bruker SMART'
_computing_data_collection 'Bruker SMART'
_computing_data_reduction 'Bruker SAINT'
_computing_molecular_graphics 'Bruker SHELXTL'
_computing_publication_material 'Bruker SHELXTL'
_computing_structure_refinement 'SHELXL-97 (Sheldrick, 1997)'
_computing_structure_solution 'SHELXS-97 (Sheldrick, 1990)'
_diffrn_ambient_temperature 298(2)
_diffrn_measured_fraction_theta_full 0.888
_diffrn_measured_fraction_theta_max 0.888
_diffrn_measurement_device_type 'CCD area detector'
_diffrn_measurement_method 'phi and omega scans'
_diffrn_radiation_monochromator graphite
_diffrn_radiation_type MoK\a
_diffrn_radiation_wavelength 0.71073
_diffrn_reflns_av_R_equivalents 0.0260
_diffrn_reflns_av_sigmaI/netI 0.0582
_diffrn_reflns_limit_h_max 17
_diffrn_reflns_limit_h_min -17
_diffrn_reflns_limit_k_max 14
_diffrn_reflns_limit_k_min -13
_diffrn_reflns_limit_l_max 20
_diffrn_reflns_limit_l_min -19
_diffrn_reflns_number 24394
_diffrn_reflns_theta_full 33.67
_diffrn_reflns_theta_max 33.67
_diffrn_reflns_theta_min 1.53
_diffrn_source 'fine-focus sealed tube'
_diffrn_standards_decay_% 0
_exptl_absorpt_coefficient_mu 1.736
_exptl_absorpt_correction_type none
_exptl_crystal_colour green
_exptl_crystal_density_diffrn 1.580
_exptl_crystal_density_method 'not measured'
_exptl_crystal_description rod
_exptl_crystal_F_000 782
_exptl_crystal_recrystallization_method Methanol/Acetonitrile
_exptl_crystal_size_max 0.4
_exptl_crystal_size_mid 0.3
_exptl_crystal_size_min 0.3
_refine_diff_density_max 0.264
_refine_diff_density_min -0.329
_refine_diff_density_rms 0.055
_refine_ls_abs_structure_details 'Flack H D (1983), Acta Cryst. A39, 876-881'
_refine_ls_abs_structure_Flack 0.008(7)
_refine_ls_extinction_method none
_refine_ls_goodness_of_fit_ref 0.909
_refine_ls_hydrogen_treatment constr
_refine_ls_matrix_type full
_refine_ls_number_parameters 388
_refine_ls_number_reflns 10084
_refine_ls_number_restraints 1
_refine_ls_restrained_S_all 0.909
_refine_ls_R_factor_all 0.0555
_refine_ls_R_factor_gt 0.0295
_refine_ls_shift/su_max 0.001
_refine_ls_shift/su_mean 0.000
_refine_ls_structure_factor_coef Fsqd
_refine_ls_weighting_details 'calc w=1/[\s^2^(Fo^2^)+(0.0220P)^2^+0.0000P] where P=(Fo^2^+2Fc^2^)/3'
_refine_ls_weighting_scheme calc
_refine_ls_wR_factor_gt 0.0546
_refine_ls_wR_factor_ref 0.0587
_reflns_number_gt 7099
_reflns_number_total 10084
_reflns_threshold_expression >2sigma(I)
_cod_data_source_file b709662c.txt
_cod_data_source_block manabsahu
_cod_original_sg_symbol_H-M 'P 21'
_cod_database_code 7006179

loop_
_symmetry_equiv_pos_as_xyz
'x, y, z'
'-x, y+1/2, -z'

loop_
_atom_site_label
_atom_site_type_symbol
_atom_site_fract_x
_atom_site_fract_y
_atom_site_fract_z
_atom_site_U_iso_or_equiv
_atom_site_adp_type
_atom_site_occupancy
_atom_site_symmetry_multiplicity
_atom_site_calc_flag
_atom_site_refinement_flags
_atom_site_disorder_assembly
_atom_site_disorder_group
Fe1 Fe 0.40036(2) 0.27538(3) 0.099594(19) 0.03101(7) Uani 1 1 d . . .
Cu2 Cu 0.246743(19) 0.45871(2) 0.478865(17) 0.02846(6) Uani 1 1 d . . .
Fe1A Fe 0.06949(2) 0.77768(3) 0.19644(2) 0.03447(7) Uani 1 1 d . . .
C7A C -0.0976(2) 0.7891(4) 0.1583(3) 0.0892(12) Uani 1 1 d . . .
H9 H -0.1475 0.7193 0.1657 0.107 Uiso 1 1 calc R . .
C5A C 0.21044(16) 0.7734(3) 0.29812(15) 0.0424(5) Uani 1 1 d . . .
H13 H 0.2400 0.8458 0.3377 0.051 Uiso 1 1 calc R . .
C10 C 0.5201(2) 0.4130(3) 0.07939(18) 0.0476(6) Uani 1 1 d . . .
H7 H 0.5848 0.4313 0.1235 0.057 Uiso 1 1 calc R . .
C1A C 0.13250(16) 0.6765(2) 0.32408(14) 0.0321(5) Uani 1 1 d . . .
C5 C 0.4495(2) 0.1792(2) 0.23234(15) 0.0384(5) Uani 1 1 d . . .
H1 H 0.5151 0.1944 0.2761 0.046 Uiso 1 1 calc R . .
C6A C -0.0622(3) 0.8878(4) 0.2272(3) 0.0727(9) Uani 1 1 d . . .
H11 H -0.0853 0.8971 0.2898 0.087 Uiso 1 1 calc R . .
C2A C 0.11072(19) 0.5849(2) 0.24189(15) 0.0397(5) Uani 1 1 d . . .
H42 H 0.0632 0.5103 0.2385 0.048 Uiso 1 1 calc R . .
C4A C 0.23519(19) 0.7403(3) 0.20134(17) 0.0521(7) Uani 1 1 d . . .
H12 H 0.2846 0.7870 0.1668 0.063 Uiso 1 1 calc R . .
C3A C 0.1733(2) 0.6262(3) 0.16628(17) 0.0485(6) Uani 1 1 d . . .
H16 H 0.1733 0.5846 0.1043 0.058 Uiso 1 1 calc R . .
C3 C 0.3255(3) 0.0915(3) 0.10533(18) 0.0574(7) Uani 1 1 d . . .
H3 H 0.2943 0.0401 0.0505 0.069 Uiso 1 1 calc R . .
C1 C 0.34650(17) 0.24620(19) 0.23481(14) 0.0323(4) Uani 1 1 d . . .
C4 C 0.4359(3) 0.0849(2) 0.15203(18) 0.0535(7) Uani 1 1 d . . .
H2 H 0.4911 0.0284 0.1337 0.064 Uiso 1 1 calc R . .
C8 C 0.3985(2) 0.3219(3) -0.04748(16) 0.0506(6) Uani 1 1 d . . .
H6 H 0.3684 0.2688 -0.1018 0.061 Uiso 1 1 calc R . .
C6 C 0.4156(2) 0.4775(2) 0.07791(17) 0.0462(6) Uani 1 1 d . . .
H8 H 0.3991 0.5451 0.1217 0.055 Uiso 1 1 calc R . .
C2 C 0.2690(2) 0.1898(3) 0.15575(17) 0.0470(6) Uani 1 1 d . . .
H44 H 0.1942 0.2137 0.1400 0.056 Uiso 1 1 calc R . .
C10A C 0.0127(3) 0.9710(3) 0.1891(2) 0.0687(8) Uani 1 1 d . . .
H10 H 0.0494 1.0447 0.2221 0.082 Uiso 1 1 calc R . .
O2 O 0.07938(12) 0.11828(16) 0.42190(12) 0.0432(4) Uani 1 1 d . . .
O2A O 0.42123(12) 0.79101(16) 0.54252(11) 0.0417(4) Uani 1 1 d . . .
O1 O 0.12079(12) 0.33523(15) 0.45451(11) 0.0361(3) Uani 1 1 d . . .
O1A O 0.36885(12) 0.58474(14) 0.48939(11) 0.0370(3) Uani 1 1 d . . .
N1 N 0.32799(13) 0.31310(15) 0.41251(11) 0.0266(3) Uani 1 1 d . . .
H1A H 0.4004 0.3084 0.4420 0.032 Uiso 1 1 calc R . .
N1A N 0.15423(13) 0.62182(16) 0.50803(11) 0.0262(3) Uani 1 1 d . . .
H43 H 0.1118 0.5977 0.5557 0.031 Uiso 1 1 calc R . .
C13 C 0.14531(17) 0.2133(2) 0.43323(14) 0.0310(4) Uani 1 1 d . . .
C12A C 0.23356(16) 0.7293(2) 0.55057(13) 0.0286(4) Uani 1 1 d . . .
H21 H 0.2079 0.8157 0.5194 0.034 Uiso 1 1 calc R . .
C13A C 0.35072(16) 0.7015(2) 0.52508(14) 0.0295(4) Uani 1 1 d . . .
C12 C 0.27039(16) 0.18494(19) 0.42730(14) 0.0283(4) Uani 1 1 d . . .
H18 H 0.2751 0.1261 0.3694 0.034 Uiso 1 1 calc R . .
C14A C 0.23959(17) 0.7452(2) 0.66377(14) 0.0377(5) Uani 1 1 d . . .
H22A H 0.2518 0.6566 0.6948 0.045 Uiso 1 1 calc R . .
H22B H 0.3035 0.8015 0.6883 0.045 Uiso 1 1 calc R . .
C11 C 0.3223(2) 0.3559(2) 0.30514(14) 0.0393(5) Uani 1 1 d . . .
H19A H 0.2483 0.3914 0.2824 0.047 Uiso 1 1 calc R . .
H19B H 0.3752 0.4292 0.3016 0.047 Uiso 1 1 calc R . .
S1 S 0.32664(5) 0.33091(7) 0.65992(4) 0.04850(15) Uani 1 1 d . . .
S1A S 0.15783(6) 0.87558(8) 0.82200(5) 0.05864(19) Uani 1 1 d . . .
C7 C 0.3411(2) 0.4220(3) -0.00088(17) 0.0498(6) Uani 1 1 d . . .
H24 H 0.2669 0.4470 -0.0191 0.060 Uiso 1 1 calc R . .
C9 C 0.5082(2) 0.3154(3) 0.00159(18) 0.0487(6) Uani 1 1 d . . .
H23 H 0.5637 0.2572 -0.0141 0.058 Uiso 1 1 calc R . .
C9A C 0.0243(3) 0.9276(3) 0.0946(2) 0.0670(8) Uani 1 1 d . . .
H25 H 0.0695 0.9674 0.0524 0.080 Uiso 1 1 calc R . .
C14 C 0.32398(19) 0.1107(2) 0.52241(16) 0.0401(5) Uani 1 1 d . . .
H26A H 0.3057 0.0151 0.5147 0.048 Uiso 1 1 calc R . .
H26B H 0.4044 0.1188 0.5267 0.048 Uiso 1 1 calc R . .
C15 C 0.2907(2) 0.1589(3) 0.62226(18) 0.0508(6) Uani 1 1 d . . .
H27A H 0.3251 0.0986 0.6747 0.061 Uiso 1 1 calc R . .
H27B H 0.2105 0.1488 0.6185 0.061 Uiso 1 1 calc R . .
C15A C 0.1365(2) 0.8072(3) 0.69617(16) 0.0505(7) Uani 1 1 d . . .
H28A H 0.0786 0.7385 0.6918 0.061 Uiso 1 1 calc R . .
H28B H 0.1100 0.8793 0.6498 0.061 Uiso 1 1 calc R . .
C16A C 0.1974(3) 0.7271(3) 0.8955(2) 0.0761(9) Uani 1 1 d . . .
H29A H 0.2114 0.7513 0.9652 0.114 Uiso 1 1 calc R . .
H29B H 0.2638 0.6889 0.8755 0.114 Uiso 1 1 calc R . .
H29C H 0.1381 0.6616 0.8850 0.114 Uiso 1 1 calc R . .
C16 C 0.4760(2) 0.3249(3) 0.6736(2) 0.0683(9) Uani 1 1 d . . .
H30A H 0.5059 0.4124 0.6941 0.102 Uiso 1 1 calc R . .
H30B H 0.4989 0.3005 0.6106 0.102 Uiso 1 1 calc R . .
H30C H 0.5031 0.2585 0.7234 0.102 Uiso 1 1 calc R . .
C11A C 0.07776(16) 0.6686(2) 0.41710(14) 0.0324(4) Uani 1 1 d . . .
H11A H 0.0490 0.7576 0.4305 0.039 Uiso 1 1 calc R . .
H11B H 0.0148 0.6069 0.4050 0.039 Uiso 1 1 calc R . .
C8A C -0.0427(3) 0.8141(4) 0.0725(2) 0.0811(11) Uani 1 1 d . . .
H32 H -0.0506 0.7640 0.0134 0.097 Uiso 1 1 calc R . .

loop_
_atom_site_aniso_label
_atom_site_aniso_U_11
_atom_site_aniso_U_22
_atom_site_aniso_U_33
_atom_site_aniso_U_23
_atom_site_aniso_U_13
_atom_site_aniso_U_12
Fe1 0.03504(16) 0.03204(14) 0.02697(13) 0.00133(12) 0.00794(10) -0.00107(13)
Cu2 0.02685(12) 0.02536(11) 0.03466(12) -0.00420(11) 0.00947(9) -0.00065(10)
Fe1A 0.02835(15) 0.03868(16) 0.03538(15) 0.00337(14) 0.00121(11) 0.00636(14)
C7A 0.0265(14) 0.091(3) 0.143(3) 0.043(3) -0.0106(17) 0.0108(17)
C5A 0.0287(11) 0.0557(13) 0.0411(11) 0.0066(12) -0.0006(8) -0.0098(11)
C10 0.0418(14) 0.0519(15) 0.0494(13) 0.0101(11) 0.0075(10) -0.0090(11)
C1A 0.0234(10) 0.0395(12) 0.0326(11) 0.0028(8) 0.0021(8) 0.0041(8)
C5 0.0472(14) 0.0397(12) 0.0294(11) 0.0048(9) 0.0094(9) 0.0115(10)
C6A 0.0527(19) 0.088(2) 0.080(2) 0.019(2) 0.0220(15) 0.0375(18)
C2A 0.0433(14) 0.0351(12) 0.0400(12) -0.0003(9) 0.0036(9) 0.0102(10)
C4A 0.0291(12) 0.085(2) 0.0441(13) 0.0244(13) 0.0112(9) 0.0109(12)
C3A 0.0502(15) 0.0612(16) 0.0357(12) 0.0013(11) 0.0113(10) 0.0246(12)
C3 0.093(2) 0.0441(15) 0.0382(13) -0.0071(11) 0.0180(13) -0.0272(14)
C1 0.0387(11) 0.0316(12) 0.0285(9) 0.0036(8) 0.0111(8) -0.0007(8)
C4 0.089(2) 0.0308(12) 0.0465(14) 0.0019(11) 0.0301(14) 0.0130(13)
C8 0.0628(17) 0.0601(16) 0.0296(11) 0.0063(10) 0.0093(10) -0.0100(13)
C6 0.0585(16) 0.0337(13) 0.0493(13) 0.0046(10) 0.0178(11) -0.0030(11)
C2 0.0464(15) 0.0551(15) 0.0397(13) 0.0076(11) 0.0069(10) -0.0188(12)
C10A 0.075(2) 0.0473(17) 0.083(2) 0.0065(16) 0.0091(15) 0.0256(16)
O2 0.0326(9) 0.0415(9) 0.0575(9) -0.0132(7) 0.0138(7) -0.0127(7)
O2A 0.0330(8) 0.0347(9) 0.0574(9) -0.0050(7) 0.0068(6) -0.0088(7)
O1 0.0265(8) 0.0351(8) 0.0482(9) -0.0066(7) 0.0103(6) -0.0008(6)
O1A 0.0283(8) 0.0295(8) 0.0558(9) -0.0078(7) 0.0145(6) -0.0016(6)
N1 0.0262(9) 0.0248(9) 0.0305(8) -0.0003(6) 0.0093(6) -0.0001(6)
N1A 0.0255(9) 0.0277(9) 0.0266(8) 0.0003(6) 0.0081(6) -0.0015(6)
C13 0.0292(11) 0.0350(12) 0.0300(10) -0.0042(9) 0.0087(8) -0.0045(9)
C12A 0.0286(11) 0.0269(10) 0.0303(10) -0.0011(7) 0.0041(8) 0.0005(8)
C13A 0.0273(11) 0.0305(11) 0.0307(10) 0.0018(8) 0.0038(8) -0.0019(8)
C12 0.0307(11) 0.0222(9) 0.0339(10) -0.0031(8) 0.0112(8) -0.0027(8)
C14A 0.0323(12) 0.0463(14) 0.0335(10) -0.0076(9) 0.0014(8) 0.0093(9)
C11 0.0569(15) 0.0325(12) 0.0321(11) 0.0069(9) 0.0188(9) 0.0113(10)
S1 0.0475(4) 0.0653(4) 0.0336(3) -0.0014(3) 0.0091(2) 0.0035(3)
S1A 0.0614(5) 0.0706(5) 0.0438(3) -0.0169(3) 0.0073(3) 0.0202(4)
C7 0.0447(14) 0.0547(17) 0.0490(14) 0.0218(11) 0.0035(10) 0.0025(11)
C9 0.0498(15) 0.0527(16) 0.0497(13) 0.0069(11) 0.0279(11) 0.0028(11)
C9A 0.0650(19) 0.073(2) 0.0629(18) 0.0304(15) 0.0091(13) 0.0238(16)
C14 0.0394(13) 0.0297(12) 0.0506(13) 0.0096(9) 0.0047(10) -0.0010(9)
C15 0.0487(15) 0.0574(16) 0.0463(14) 0.0223(11) 0.0070(11) -0.0043(12)
C15A 0.0398(13) 0.0723(19) 0.0384(12) -0.0107(11) 0.0024(9) 0.0167(12)
C16A 0.093(2) 0.084(2) 0.0500(16) 0.0026(15) 0.0047(15) -0.0122(18)
C16 0.0440(16) 0.097(2) 0.0628(17) -0.0295(15) 0.0042(12) -0.0119(15)
C11A 0.0192(10) 0.0436(12) 0.0346(11) -0.0008(9) 0.0041(8) 0.0012(8)
C8A 0.070(2) 0.095(3) 0.0648(19) -0.0093(17) -0.0356(17) 0.0347(19)

loop_
_atom_type_symbol
_atom_type_description
_atom_type_scat_dispersion_real
_atom_type_scat_dispersion_imag
_atom_type_scat_source
C C 0.0033 0.0016 'International Tables Vol C Tables 4.2.6.8 and 6.1.1.4'
H H 0.0000 0.0000 'International Tables Vol C Tables 4.2.6.8 and 6.1.1.4'
N N 0.0061 0.0033 'International Tables Vol C Tables 4.2.6.8 and 6.1.1.4'
O O 0.0106 0.0060 'International Tables Vol C Tables 4.2.6.8 and 6.1.1.4'
S S 0.1246 0.1234 'International Tables Vol C Tables 4.2.6.8 and 6.1.1.4'
Fe Fe 0.3463 0.8444 'International Tables Vol C Tables 4.2.6.8 and 6.1.1.4'
Cu Cu 0.3201 1.2651 'International Tables Vol C Tables 4.2.6.8 and 6.1.1.4'

loop_
_geom_angle_atom_site_label_1
_geom_angle_atom_site_label_2
_geom_angle_atom_site_label_3
_geom_angle
_geom_angle_site_symmetry_1
_geom_angle_site_symmetry_3
_geom_angle_publ_flag
C9 Fe1 C6 68.52(10) . . ?
C9 Fe1 C4 106.44(10) . . ?
C6 Fe1 C4 160.15(11) . . ?
C9 Fe1 C8 40.31(10) . . ?
C6 Fe1 C8 68.02(10) . . ?
C4 Fe1 C8 121.36(10) . . ?
C9 Fe1 C10 40.81(10) . . ?
C6 Fe1 C10 40.78(10) . . ?
C4 Fe1 C10 122.99(11) . . ?
C8 Fe1 C10 68.07(10) . . ?
C9 Fe1 C3 122.09(11) . . ?
C6 Fe1 C3 158.84(12) . . ?
C4 Fe1 C3 40.14(12) . . ?
C8 Fe1 C3 107.21(10) . . ?
C10 Fe1 C3 158.55(12) . . ?
C9 Fe1 C5 121.98(10) . . ?
C6 Fe1 C5 124.30(9) . . ?
C4 Fe1 C5 40.82(9) . . ?
C8 Fe1 C5 157.39(10) . . ?
C10 Fe1 C5 107.75(10) . . ?
C3 Fe1 C5 68.08(10) . . ?
C9 Fe1 C7 68.10(10) . . ?
C6 Fe1 C7 40.32(9) . . ?
C4 Fe1 C7 157.42(10) . . ?
C8 Fe1 C7 40.41(10) . . ?
C10 Fe1 C7 68.12(10) . . ?
C3 Fe1 C7 122.77(11) . . ?
C5 Fe1 C7 160.70(10) . . ?
C9 Fe1 C2 158.90(10) . . ?
C6 Fe1 C2 123.51(11) . . ?
C4 Fe1 C2 68.04(11) . . ?
C8 Fe1 C2 123.75(10) . . ?
C10 Fe1 C2 159.25(10) . . ?
C3 Fe1 C2 40.68(11) . . ?
C5 Fe1 C2 68.04(10) . . ?
C7 Fe1 C2 108.73(10) . . ?
C9 Fe1 C1 158.13(9) . . ?
C6 Fe1 C1 108.33(9) . . ?
C4 Fe1 C1 68.78(9) . . ?
C8 Fe1 C1 160.44(10) . . ?
C10 Fe1 C1 122.63(9) . . ?
C3 Fe1 C1 68.85(9) . . ?
C5 Fe1 C1 40.61(8) . . ?
C7 Fe1 C1 124.43(10) . . ?
C2 Fe1 C1 40.92(8) . . ?
O1A Cu2 O1 174.48(6) . . ?
O1A Cu2 N1 94.22(6) . . ?
O1 Cu2 N1 84.28(6) . . ?
O1A Cu2 N1A 85.05(6) . . ?
O1 Cu2 N1A 95.02(6) . . ?
N1 Cu2 N1A 164.99(6) . . ?
O1A Cu2 S1 93.51(5) . . ?
O1 Cu2 S1 91.70(5) . . ?
N1 Cu2 S1 86.38(4) . . ?
N1A Cu2 S1 108.63(4) . . ?
C7A Fe1A C6A 39.67(14) . . ?
C7A Fe1A C10A 67.29(15) . . ?
C6A Fe1A C10A 39.78(12) . . ?
C7A Fe1A C8A 41.57(14) . . ?
C6A Fe1A C8A 67.58(14) . . ?
C10A Fe1A C8A 67.06(13) . . ?
C7A Fe1A C5A 152.64(15) . . ?
C6A Fe1A C5A 118.98(13) . . ?
C10A Fe1A C5A 107.41(12) . . ?
C8A Fe1A C5A 163.43(14) . . ?
C7A Fe1A C3A 128.09(16) . . ?
C6A Fe1A C3A 164.96(14) . . ?
C10A Fe1A C3A 153.99(12) . . ?
C8A Fe1A C3A 109.03(12) . . ?
C5A Fe1A C3A 68.61(10) . . ?
C7A Fe1A C4A 165.40(16) . . ?
C6A Fe1A C4A 153.60(15) . . ?
C10A Fe1A C4A 119.97(13) . . ?
C8A Fe1A C4A 126.89(14) . . ?
C5A Fe1A C4A 40.87(9) . . ?
C3A Fe1A C4A 40.19(11) . . ?
C7A Fe1A C2A 108.78(13) . . ?
C6A Fe1A C2A 127.31(12) . . ?
C10A Fe1A C2A 163.80(11) . . ?
C8A Fe1A C2A 121.28(12) . . ?
C5A Fe1A C2A 68.39(10) . . ?
C3A Fe1A C2A 40.71(9) . . ?
C4A Fe1A C2A 67.84(10) . . ?
C7A Fe1A C9A 68.04(14) . . ?
C6A Fe1A C9A 66.75(13) . . ?
C10A Fe1A C9A 39.43(11) . . ?
C8A Fe1A C9A 39.96(13) . . ?
C5A Fe1A C9A 126.01(12) . . ?
C3A Fe1A C9A 120.83(11) . . ?
C4A Fe1A C9A 108.75(11) . . ?
C2A Fe1A C9A 155.49(11) . . ?
C7A Fe1A C1A 118.80(13) . . ?
C6A Fe1A C1A 107.48(11) . . ?
C10A Fe1A C1A 125.81(10) . . ?
C8A Fe1A C1A 155.03(14) . . ?
C5A Fe1A C1A 40.90(8) . . ?
C3A Fe1A C1A 69.01(8) . . ?
C4A Fe1A C1A 68.66(9) . . ?
C2A Fe1A C1A 40.89(8) . . ?
C9A Fe1A C1A 162.68(11) . . ?
C6A C7A C8A 106.7(3) . . ?
C6A C7A Fe1A 70.30(17) . . ?
C8A C7A Fe1A 69.61(16) . . ?
C6A C7A H9 126.6 . . ?
C8A C7A H9 126.6 . . ?
Fe1A C7A H9 125.1 . . ?
C4A C5A C1A 107.9(2) . . ?
C4A C5A Fe1A 69.64(12) . . ?
C1A C5A Fe1A 69.92(11) . . ?
C4A C5A H13 126.1 . . ?
C1A C5A H13 126.1 . . ?
Fe1A C5A H13 126.0 . . ?
C9 C10 C6 107.5(2) . . ?
C9 C10 Fe1 69.35(13) . . ?
C6 C10 Fe1 69.38(13) . . ?
C9 C10 H7 126.3 . . ?
C6 C10 H7 126.3 . . ?
Fe1 C10 H7 126.6 . . ?
C5A C1A C2A 106.85(19) . . ?
C5A C1A C11A 128.92(19) . . ?
C2A C1A C11A 124.20(19) . . ?
C5A C1A Fe1A 69.17(11) . . ?
C2A C1A Fe1A 69.46(11) . . ?
C11A C1A Fe1A 124.95(14) . . ?
C1 C5 C4 108.6(2) . . ?
C1 C5 Fe1 69.92(11) . . ?
C4 C5 Fe1 69.36(13) . . ?
C1 C5 H1 125.7 . . ?
C4 C5 H1 125.7 . . ?
Fe1 C5 H1 126.6 . . ?
C7A C6A C10A 109.2(3) . . ?
C7A C6A Fe1A 70.03(18) . . ?
C10A C6A Fe1A 70.23(17) . . ?
C7A C6A H11 125.4 . . ?
C10A C6A H11 125.4 . . ?
Fe1A C6A H11 125.9 . . ?
C3A C2A C1A 108.6(2) . . ?
C3A C2A Fe1A 69.43(13) . . ?
C1A C2A Fe1A 69.65(12) . . ?
C3A C2A H42 125.7 . . ?
C1A C2A H42 125.7 . . ?
Fe1A C2A H42 126.8 . . ?
C3A C4A C5A 108.8(2) . . ?
C3A C4A Fe1A 69.88(13) . . ?
C5A C4A Fe1A 69.48(12) . . ?
C3A C4A H12 125.6 . . ?
C5A C4A H12 125.6 . . ?
Fe1A C4A H12 126.6 . . ?
C4A C3A C2A 107.8(2) . . ?
C4A C3A Fe1A 69.93(14) . . ?
C2A C3A Fe1A 69.87(13) . . ?
C4A C3A H16 126.1 . . ?
C2A C3A H16 126.1 . . ?
Fe1A C3A H16 125.7 . . ?
C4 C3 C2 108.3(2) . . ?
C4 C3 Fe1 69.83(15) . . ?
C2 C3 Fe1 69.90(14) . . ?
C4 C3 H3 125.9 . . ?
C2 C3 H3 125.9 . . ?
Fe1 C3 H3 126.0 . . ?
C5 C1 C2 106.70(19) . . ?
C5 C1 C11 127.31(19) . . ?
C2 C1 C11 126.0(2) . . ?
C5 C1 Fe1 69.47(11) . . ?
C2 C1 Fe1 69.43(12) . . ?
C11 C1 Fe1 125.51(13) . . ?
C3 C4 C5 108.2(2) . . ?
C3 C4 Fe1 70.04(15) . . ?
C5 C4 Fe1 69.82(13) . . ?
C3 C4 H2 125.9 . . ?
C5 C4 H2 125.9 . . ?
Fe1 C4 H2 125.8 . . ?
C9 C8 C7 108.5(2) . . ?
C9 C8 Fe1 69.61(13) . . ?
C7 C8 Fe1 70.09(12) . . ?
C9 C8 H6 125.7 . . ?
C7 C8 H6 125.7 . . ?
Fe1 C8 H6 126.1 . . ?
C7 C6 C10 108.2(2) . . ?
C7 C6 Fe1 70.35(14) . . ?
C10 C6 Fe1 69.83(14) . . ?
C7 C6 H8 125.9 . . ?
C10 C6 H8 125.9 . . ?
Fe1 C6 H8 125.5 . . ?
C3 C2 C1 108.3(2) . . ?
C3 C2 Fe1 69.42(15) . . ?
C1 C2 Fe1 69.65(12) . . ?
C3 C2 H44 125.9 . . ?
C1 C2 H44 125.9 . . ?
Fe1 C2 H44 126.7 . . ?
C9A C10A C6A 108.8(3) . . ?
C9A C10A Fe1A 70.82(17) . . ?
C6A C10A Fe1A 70.00(18) . . ?
C9A C10A H10 125.6 . . ?
C6A C10A H10 125.6 . . ?
Fe1A C10A H10 125.2 . . ?
C13 O1 Cu2 115.12(14) . . ?
C13A O1A Cu2 115.99(13) . . ?
C12 N1 C11 114.58(15) . . ?
C12 N1 Cu2 106.25(11) . . ?
C11 N1 Cu2 105.66(11) . . ?
C12 N1 H1A 110.0 . . ?
C11 N1 H1A 110.0 . . ?
Cu2 N1 H1A 110.0 . . ?
C12A N1A C11A 112.61(15) . . ?
C12A N1A Cu2 107.15(11) . . ?
C11A N1A Cu2 112.26(11) . . ?
C12A N1A H43 108.2 . . ?
C11A N1A H43 108.2 . . ?
Cu2 N1A H43 108.2 . . ?
O2 C13 O1 125.3(2) . . ?
O2 C13 C12 118.57(19) . . ?
O1 C13 C12 116.09(18) . . ?
N1A C12A C14A 113.20(16) . . ?
N1A C12A C13A 110.72(15) . . ?
C14A C12A C13A 109.29(15) . . ?
N1A C12A H21 107.8 . . ?
C14A C12A H21 107.8 . . ?
C13A C12A H21 107.8 . . ?
O2A C13A O1A 124.55(19) . . ?
O2A C13A C12A 118.05(18) . . ?
O1A C13A C12A 117.37(17) . . ?
N1 C12 C14 111.76(16) . . ?
N1 C12 C13 109.71(15) . . ?
C14 C12 C13 109.91(16) . . ?
N1 C12 H18 108.5 . . ?
C14 C12 H18 108.5 . . ?
C13 C12 H18 108.5 . . ?
C15A C14A C12A 114.12(16) . . ?
C15A C14A H22A 108.7 . . ?
C12A C14A H22A 108.7 . . ?
C15A C14A H22B 108.7 . . ?
C12A C14A H22B 108.7 . . ?
H22A C14A H22B 107.6 . . ?
C1 C11 N1 115.01(16) . . ?
C1 C11 H19A 108.5 . . ?
N1 C11 H19A 108.5 . . ?
C1 C11 H19B 108.5 . . ?
N1 C11 H19B 108.5 . . ?
H19A C11 H19B 107.5 . . ?
C16 S1 C15 101.34(14) . . ?
C16 S1 Cu2 108.80(10) . . ?
C15 S1 Cu2 97.99(8) . . ?
C16A S1A C15A 101.79(13) . . ?
C6 C7 C8 107.9(2) . . ?
C6 C7 Fe1 69.33(13) . . ?
C8 C7 Fe1 69.50(13) . . ?
C6 C7 H24 126.1 . . ?
C8 C7 H24 126.1 . . ?
Fe1 C7 H24 126.7 . . ?
C8 C9 C10 107.9(2) . . ?
C8 C9 Fe1 70.08(14) . . ?
C10 C9 Fe1 69.83(13) . . ?
C8 C9 H23 126.0 . . ?
C10 C9 H23 126.0 . . ?
Fe1 C9 H23 125.6 . . ?
C10A C9A C8A 108.4(3) . . ?
C10A C9A Fe1A 69.75(16) . . ?
C8A C9A Fe1A 69.65(16) . . ?
C10A C9A H25 125.8 . . ?
C8A C9A H25 125.8 . . ?
Fe1A C9A H25 126.4 . . ?
C15 C14 C12 116.85(19) . . ?
C15 C14 H26A 108.1 . . ?
C12 C14 H26A 108.1 . . ?
C15 C14 H26B 108.1 . . ?
C12 C14 H26B 108.1 . . ?
H26A C14 H26B 107.3 . . ?
C14 C15 S1 117.01(16) . . ?
C14 C15 H27A 108.0 . . ?
S1 C15 H27A 108.0 . . ?
C14 C15 H27B 108.0 . . ?
S1 C15 H27B 108.0 . . ?
H27A C15 H27B 107.3 . . ?
C14A C15A S1A 114.20(15) . . ?
C14A C15A H28A 108.7 . . ?
S1A C15A H28A 108.7 . . ?
C14A C15A H28B 108.7 . . ?
S1A C15A H28B 108.7 . . ?
H28A C15A H28B 107.6 . . ?
S1A C16A H29A 109.5 . . ?
S1A C16A H29B 109.5 . . ?
H29A C16A H29B 109.5 . . ?
S1A C16A H29C 109.5 . . ?
H29A C16A H29C 109.5 . . ?
H29B C16A H29C 109.5 . . ?
S1 C16 H30A 109.5 . . ?
S1 C16 H30B 109.5 . . ?
H30A C16 H30B 109.5 . . ?
S1 C16 H30C 109.5 . . ?
H30A C16 H30C 109.5 . . ?
H30B C16 H30C 109.5 . . ?
N1A C11A C1A 113.80(16) . . ?
N1A C11A H11A 108.8 . . ?
C1A C11A H11A 108.8 . . ?
N1A C11A H11B 108.8 . . ?
C1A C11A H11B 108.8 . . ?
H11A C11A H11B 107.7 . . ?
C9A C8A C7A 106.8(3) . . ?
C9A C8A Fe1A 70.39(14) . . ?
C7A C8A Fe1A 68.82(15) . . ?
C9A C8A H32 126.6 . . ?
C7A C8A H32 126.6 . . ?
Fe1A C8A H32 125.8 . . ?

loop_
_geom_bond_atom_site_label_1
_geom_bond_atom_site_label_2
_geom_bond_distance
_geom_bond_site_symmetry_2
_geom_bond_publ_flag
Fe1 C9 2.024(2) . ?
Fe1 C6 2.024(2) . ?
Fe1 C4 2.029(2) . ?
Fe1 C8 2.030(2) . ?
Fe1 C10 2.030(2) . ?
Fe1 C3 2.032(3) . ?
Fe1 C5 2.035(2) . ?
Fe1 C7 2.038(2) . ?
Fe1 C2 2.038(2) . ?
Fe1 C1 2.0411(19) . ?
Cu2 O1A 1.9194(14) . ?
Cu2 O1 1.9406(15) . ?
Cu2 N1 2.0188(15) . ?
Cu2 N1A 2.0288(16) . ?
Cu2 S1 2.7906(6) . ?
Fe1A C7A 2.016(3) . ?
Fe1A C6A 2.020(3) . ?
Fe1A C10A 2.023(3) . ?
Fe1A C8A 2.027(2) . ?
Fe1A C5A 2.0280(19) . ?
Fe1A C3A 2.030(2) . ?
Fe1A C4A 2.030(2) . ?
Fe1A C2A 2.035(2) . ?
Fe1A C9A 2.036(3) . ?
Fe1A C1A 2.0379(19) . ?
C7A C6A 1.370(5) . ?
C7A C8A 1.435(5) . ?
C7A H9 0.9300 . ?
C5A C4A 1.417(3) . ?
C5A C1A 1.421(3) . ?
C5A H13 0.9300 . ?
C10 C9 1.414(3) . ?
C10 C6 1.413(3) . ?
C10 H7 0.9300 . ?
C1A C2A 1.423(3) . ?
C1A C11A 1.501(3) . ?
C5 C1 1.415(3) . ?
C5 C4 1.417(3) . ?
C5 H1 0.9300 . ?
C6A C10A 1.375(4) . ?
C6A H11 0.9300 . ?
C2A C3A 1.414(3) . ?
C2A H42 0.9300 . ?
C4A C3A 1.395(4) . ?
C4A H12 0.9300 . ?
C3A H16 0.9300 . ?
C3 C4 1.393(4) . ?
C3 C2 1.415(4) . ?
C3 H3 0.9300 . ?
C1 C2 1.426(3) . ?
C1 C11 1.493(3) . ?
C4 H2 0.9300 . ?
C8 C9 1.397(4) . ?
C8 C7 1.405(3) . ?
C8 H6 0.9300 . ?
C6 C7 1.400(3) . ?
C6 H8 0.9300 . ?
C2 H44 0.9300 . ?
C10A C9A 1.369(4) . ?
C10A H10 0.9300 . ?
O2 C13 1.225(2) . ?
O2A C13A 1.226(2) . ?
O1 C13 1.280(2) . ?
O1A C13A 1.278(2) . ?
N1 C12 1.470(2) . ?
N1 C11 1.498(2) . ?
N1 H1A 0.9100 . ?
N1A C12A 1.487(2) . ?
N1A C11A 1.497(2) . ?
N1A H43 0.9100 . ?
C13 C12 1.552(3) . ?
C12A C14A 1.524(3) . ?
C12A C13A 1.531(3) . ?
C12A H21 0.9800 . ?
C12 C14 1.535(3) . ?
C12 H18 0.9800 . ?
C14A C15A 1.509(3) . ?
C14A H22A 0.9700 . ?
C14A H22B 0.9700 . ?
C11 H19A 0.9700 . ?
C11 H19B 0.9700 . ?
S1 C16 1.791(3) . ?
S1 C15 1.804(3) . ?
S1A C16A 1.792(3) . ?
S1A C15A 1.807(2) . ?
C7 H24 0.9300 . ?
C9 H23 0.9300 . ?
C9A C8A 1.388(4) . ?
C9A H25 0.9300 . ?
C14 C15 1.534(3) . ?
C14 H26A 0.9700 . ?
C14 H26B 0.9700 . ?
C15 H27A 0.9700 . ?
C15 H27B 0.9700 . ?
C15A H28A 0.9700 . ?
C15A H28B 0.9700 . ?
C16A H29A 0.9600 . ?
C16A H29B 0.9600 . ?
C16A H29C 0.9600 . ?
C16 H30A 0.9600 . ?
C16 H30B 0.9600 . ?
C16 H30C 0.9600 . ?
C11A H11A 0.9700 . ?
C11A H11B 0.9700 . ?
C8A H32 0.9300 . ?
